data_7049936
loop_
_publ_author_name
'Yao, Tu'
'Xu, Pengfei'
'Xu, Xin'

_publ_section_title
;
 Scandium complexes containing \b-diketiminato ligands with pendant
 phosphanyl groups: competition between Sc/\g-C [4 + 2] cycloaddition and
 Sc/P frustrated Lewis pair reactions.
;
_journal_issue 22
_journal_name_full 'Dalton transactions (Cambridge, England : 2003)'
_journal_page_first 7743
_journal_page_last 7754
_journal_paper_doi 10.1039/c9dt01035a
_journal_volume 48
_journal_year 2019
_chemical_formula_sum 'C53 H79 N2 O P Sc Si'
_chemical_formula_weight 864.20
_space_group_crystal_system triclinic
_space_group_IT_number 2
_space_group_name_Hall '-P 1'
_space_group_name_H-M_alt 'P -1'
_symmetry_space_group_name_Hall '-P 1'
_symmetry_space_group_name_H-M 'P -1'
_atom_sites_solution_hydrogens geom
_audit_creation_method SHELXL-2013
_audit_update_record
;
2019-03-07 deposited with the CCDC.    2019-05-01 downloaded from the CCDC.
;
_cell_angle_alpha 97.719(5)
_cell_angle_beta 102.325(5)
_cell_angle_gamma 105.930(6)
_cell_formula_units_Z 2
_cell_length_a 9.7689(7)
_cell_length_b 13.2332(9)
_cell_length_c 21.5000(12)
_cell_measurement_reflns_used 3567
_cell_measurement_temperature 293(2)
_cell_measurement_theta_max 25.6790
_cell_measurement_theta_min 3.4470
_cell_volume 2555.4(3)
_computing_structure_refinement 'SHELXL-2013 (Sheldrick, 2013)'
_diffrn_ambient_temperature 293(2)
_diffrn_measured_fraction_theta_full 0.998
_diffrn_measured_fraction_theta_max 0.863
_diffrn_measurement_device_type 'Xcalibur, Atlas, Gemini'
_diffrn_radiation_type MoK\a
_diffrn_radiation_wavelength 0.71073
_diffrn_reflns_av_R_equivalents 0.0808
_diffrn_reflns_av_unetI/netI 0.1631
_diffrn_reflns_Laue_measured_fraction_full 0.998
_diffrn_reflns_Laue_measured_fraction_max 0.863
_diffrn_reflns_limit_h_max 13
_diffrn_reflns_limit_h_min -13
_diffrn_reflns_limit_k_max 17
_diffrn_reflns_limit_k_min -15
_diffrn_reflns_limit_l_max 30
_diffrn_reflns_limit_l_min -28
_diffrn_reflns_number 28994
_diffrn_reflns_point_group_measured_fraction_full 0.998
_diffrn_reflns_point_group_measured_fraction_max 0.863
_diffrn_reflns_theta_full 25.242
_diffrn_reflns_theta_max 30.295
_diffrn_reflns_theta_min 2.817
_exptl_absorpt_coefficient_mu 0.236
_exptl_absorpt_correction_T_max 1.00000
_exptl_absorpt_correction_T_min 0.85956
_exptl_absorpt_correction_type multi-scan
_exptl_crystal_colour colorless
_exptl_crystal_density_diffrn 1.123
_exptl_crystal_density_meas 1.123
_exptl_crystal_description block
_exptl_crystal_F_000 938
_refine_diff_density_max 0.792
_refine_diff_density_min -0.408
_refine_diff_density_rms 0.063
_refine_ls_extinction_method none
_refine_ls_goodness_of_fit_ref 1.023
_refine_ls_hydrogen_treatment constr
_refine_ls_matrix_type full
_refine_ls_number_parameters 534
_refine_ls_number_reflns 13310
_refine_ls_number_restraints 0
_refine_ls_restrained_S_all 1.023
_refine_ls_R_factor_all 0.1982
_refine_ls_R_factor_gt 0.0839
_refine_ls_shift/su_max 0.034
_refine_ls_shift/su_mean 0.000
_refine_ls_structure_factor_coef Fsqd
_refine_ls_weighting_details
;
 w=1/[\s^2^(Fo^2^)+(0.0517P)^2^+0.9532P]
 where P=(Fo^2^+2Fc^2^)/3
;
_refine_ls_weighting_scheme calc
_refine_ls_wR_factor_gt 0.1408
_refine_ls_wR_factor_ref 0.1969
_reflns_Friedel_coverage 0.000
_reflns_number_gt 5919
_reflns_number_total 13310
_reflns_threshold_expression 'I > 2\s(I)'
_cod_data_source_file c9dt01035a2.cif
_cod_data_source_block g181125c
_cod_depositor_comments 'Adding full bibliography for 7049936--7049940.cif.'
_cod_database_code 7049936
_shelx_space_group_comment
;
The symmetry employed for this shelxl refinement is uniquely defined
by the following loop, which should always be used as a source of
symmetry information in preference to the above space-group names.
They are only intended as comments.
;
_shelxl_version_number 2013-2

loop_
_space_group_symop_operation_xyz
'x, y, z'
'-x, -y, -z'

loop_
_atom_site_label
_atom_site_type_symbol
_atom_site_fract_x
_atom_site_fract_y
_atom_site_fract_z
_atom_site_U_iso_or_equiv
_atom_site_adp_type
_atom_site_occupancy
_atom_site_site_symmetry_order
_atom_site_calc_flag
_atom_site_refinement_flags_posn
_atom_site_refinement_flags_adp
Sc1 Sc 0.50838(7) 0.52600(5) 0.69702(3) 0.03279(19) Uani 1 1 d . .
N1 N 0.7316(3) 0.6189(2) 0.71837(13) 0.0323(7) Uani 1 1 d . .
N2 N 0.5738(3) 0.4392(2) 0.76757(13) 0.0324(7) Uani 1 1 d . .
O1 O 0.3907(3) 0.61865(19) 0.70906(11) 0.0369(6) Uani 1 1 d . .
P1 P 0.86461(11) 0.94892(8) 0.77750(5) 0.0414(3) Uani 1 1 d . .
Si1 Si 0.26589(13) 0.31101(9) 0.56094(5) 0.0475(3) Uani 1 1 d . .
C1 C 0.9301(4) 0.5840(3) 0.6735(2) 0.0499(11) Uani 1 1 d . .
H1A H 0.9040 0.6056 0.6329 0.075 Uiso 1 1 calc R U
H1B H 0.9696 0.5257 0.6673 0.075 Uiso 1 1 calc R U
H1C H 1.0028 0.6435 0.7047 0.075 Uiso 1 1 calc R U
C2 C 0.7947(4) 0.5483(3) 0.69811(15) 0.0333(8) Uani 1 1 d . .
C3 C 0.7389(4) 0.4358(3) 0.69817(16) 0.0353(8) Uani 1 1 d . .
C4 C 0.6592(4) 0.3920(3) 0.74092(16) 0.0370(9) Uani 1 1 d . .
C5 C 0.6706(5) 0.2856(3) 0.75630(19) 0.0526(11) Uani 1 1 d . .
H5A H 0.6468 0.2779 0.7968 0.079 Uiso 1 1 calc R U
H5B H 0.7693 0.2836 0.7595 0.079 Uiso 1 1 calc R U
H5C H 0.6028 0.2280 0.7223 0.079 Uiso 1 1 calc R U
C6 C 0.7847(5) 0.3586(3) 0.65395(19) 0.0516(11) Uani 1 1 d . .
H6A H 0.8805 0.3563 0.6752 0.077 Uiso 1 1 calc R U
H6B H 0.7881 0.3828 0.6140 0.077 Uiso 1 1 calc R U
H6C H 0.7144 0.2882 0.6448 0.077 Uiso 1 1 calc R U
C7 C 0.5406(4) 0.4133(3) 0.82679(16) 0.0342(8) Uani 1 1 d . .
C8 C 0.6476(4) 0.4655(3) 0.88581(17) 0.0418(10) Uani 1 1 d . .
C9 C 0.6147(5) 0.4440(3) 0.94345(18) 0.0533(11) Uani 1 1 d . .
H9 H 0.6842 0.4775 0.9829 0.064 Uiso 1 1 calc R U
C10 C 0.4805(5) 0.3736(3) 0.94309(19) 0.0561(12) Uani 1 1 d . .
H10 H 0.4600 0.3604 0.9821 0.067 Uiso 1 1 calc R U
C11 C 0.3779(5) 0.3236(3) 0.88546(19) 0.0508(11) Uani 1 1 d . .
H11 H 0.2881 0.2763 0.8859 0.061 Uiso 1 1 calc R U
C12 C 0.4036(4) 0.3411(3) 0.82605(17) 0.0389(9) Uani 1 1 d . .
C13 C 0.7976(5) 0.5413(3) 0.88830(18) 0.0505(11) Uani 1 1 d . .
H13 H 0.7923 0.5603 0.8455 0.061 Uiso 1 1 calc R U
C14 C 0.8458(5) 0.6449(4) 0.9385(2) 0.0727(14) Uani 1 1 d . .
H14A H 0.7716 0.6801 0.9313 0.109 Uiso 1 1 calc R U
H14B H 0.9372 0.6911 0.9348 0.109 Uiso 1 1 calc R U
H14C H 0.8589 0.6291 0.9813 0.109 Uiso 1 1 calc R U
C15 C 0.9151(5) 0.4849(4) 0.9006(2) 0.0710(14) Uani 1 1 d . .
H15A H 0.9195 0.4623 0.9414 0.106 Uiso 1 1 calc R U
H15B H 1.0093 0.5337 0.9020 0.106 Uiso 1 1 calc R U
H15C H 0.8903 0.4234 0.8662 0.106 Uiso 1 1 calc R U
C16 C 0.2896(5) 0.2755(3) 0.76423(18) 0.0484(11) Uani 1 1 d . .
H16 H 0.3158 0.3059 0.7277 0.058 Uiso 1 1 calc R U
C17 C 0.2900(6) 0.1587(3) 0.7534(2) 0.0752(15) Uani 1 1 d . .
H17A H 0.3882 0.1571 0.7545 0.113 Uiso 1 1 calc R U
H17B H 0.2247 0.1203 0.7118 0.113 Uiso 1 1 calc R U
H17C H 0.2575 0.1257 0.7870 0.113 Uiso 1 1 calc R U
C18 C 0.1321(5) 0.2739(4) 0.7629(2) 0.0660(13) Uani 1 1 d . .
H18A H 0.1049 0.2457 0.7990 0.099 Uiso 1 1 calc R U
H18B H 0.0659 0.2295 0.7229 0.099 Uiso 1 1 calc R U
H18C H 0.1266 0.3457 0.7661 0.099 Uiso 1 1 calc R U
C19 C 0.8119(4) 0.7344(3) 0.72696(18) 0.0416(10) Uani 1 1 d . .
H19A H 0.8095 0.7521 0.6845 0.050 Uiso 1 1 calc R U
H19B H 0.9143 0.7480 0.7497 0.050 Uiso 1 1 calc R U
C20 C 0.7478(4) 0.8071(3) 0.76466(17) 0.0388(9) Uani 1 1 d . .
H20A H 0.7444 0.7875 0.8063 0.047 Uiso 1 1 calc R U
H20B H 0.6480 0.7986 0.7406 0.047 Uiso 1 1 calc R U
C21 C 0.8034(5) 0.9824(3) 0.69814(18) 0.0472(11) Uani 1 1 d . .
C22 C 0.8870(5) 0.9735(3) 0.6540(2) 0.0635(13) Uani 1 1 d . .
H22 H 0.9693 0.9508 0.6654 0.076 Uiso 1 1 calc R U
C23 C 0.8492(8) 0.9981(5) 0.5935(2) 0.090(2) Uani 1 1 d . .
H23 H 0.9052 0.9908 0.5642 0.108 Uiso 1 1 calc R U
C24 C 0.7299(10) 1.0331(4) 0.5765(3) 0.101(2) Uani 1 1 d . .
H24 H 0.7056 1.0503 0.5359 0.121 Uiso 1 1 calc R U
C25 C 0.6459(7) 1.0429(4) 0.6193(3) 0.0889(19) Uani 1 1 d . .
H25 H 0.5648 1.0669 0.6079 0.107 Uiso 1 1 calc R U
C26 C 0.6828(6) 1.0168(4) 0.6797(2) 0.0692(14) Uani 1 1 d . .
H26 H 0.6248 1.0226 0.7083 0.083 Uiso 1 1 calc R U
C27 C 0.7780(4) 1.0212(3) 0.82753(17) 0.0419(9) Uani 1 1 d . .
C28 C 0.6316(5) 0.9870(3) 0.8282(2) 0.0564(12) Uani 1 1 d . .
H28 H 0.5700 0.9212 0.8027 0.068 Uiso 1 1 calc R U
C29 C 0.5751(6) 1.0495(4) 0.8664(2) 0.0699(14) Uani 1 1 d . .
H29 H 0.4762 1.0254 0.8663 0.084 Uiso 1 1 calc R U
C30 C 0.6642(6) 1.1462(4) 0.9043(2) 0.0658(13) Uani 1 1 d . .
H30 H 0.6258 1.1879 0.9297 0.079 Uiso 1 1 calc R U
C31 C 0.8098(6) 1.1815(3) 0.9049(2) 0.0597(12) Uani 1 1 d . .
H31 H 0.8707 1.2472 0.9309 0.072 Uiso 1 1 calc R U
C32 C 0.8666(5) 1.1193(3) 0.86672(18) 0.0494(11) Uani 1 1 d . .
H32 H 0.9658 1.1437 0.8674 0.059 Uiso 1 1 calc R U
C33 C 0.4289(4) 0.4302(3) 0.59552(17) 0.0468(10) Uani 1 1 d . .
H33A H 0.4168 0.4812 0.5680 0.056 Uiso 1 1 calc R U
H33B H 0.5115 0.4082 0.5875 0.056 Uiso 1 1 calc R U
C34 C 0.3151(6) 0.1888(4) 0.5786(2) 0.0788(15) Uani 1 1 d . .
H34A H 0.3786 0.1740 0.5525 0.118 Uiso 1 1 calc R U
H34B H 0.2268 0.1286 0.5684 0.118 Uiso 1 1 calc R U
H34C H 0.3651 0.2011 0.6238 0.118 Uiso 1 1 calc R U
C35 C 0.1059(5) 0.3193(4) 0.5943(2) 0.0658(13) Uani 1 1 d . .
H35A H 0.1405 0.3476 0.6403 0.099 Uiso 1 1 calc R U
H35B H 0.0359 0.2489 0.5862 0.099 Uiso 1 1 calc R U
H35C H 0.0594 0.3656 0.5735 0.099 Uiso 1 1 calc R U
C36 C 0.1938(5) 0.2928(4) 0.47056(18) 0.0711(14) Uani 1 1 d . .
H36A H 0.1690 0.3552 0.4608 0.107 Uiso 1 1 calc R U
H36B H 0.1075 0.2308 0.4550 0.107 Uiso 1 1 calc R U
H36C H 0.2682 0.2829 0.4497 0.107 Uiso 1 1 calc R U
C37 C 0.3345(4) 0.7003(3) 0.71795(17) 0.0342(8) Uani 1 1 d . .
C38 C 0.3068(4) 0.7316(3) 0.77954(17) 0.0378(9) Uani 1 1 d . .
C39 C 0.2531(4) 0.8173(3) 0.78733(19) 0.0443(10) Uani 1 1 d . .
H39 H 0.2345 0.8382 0.8269 0.053 Uiso 1 1 calc R U
C40 C 0.2260(4) 0.8731(3) 0.7389(2) 0.0520(11) Uani 1 1 d . .
H40 H 0.1911 0.9311 0.7462 0.062 Uiso 1 1 calc R U
C41 C 0.2508(4) 0.8423(3) 0.6800(2) 0.0485(10) Uani 1 1 d . .
H41 H 0.2313 0.8798 0.6473 0.058 Uiso 1 1 calc R U
C42 C 0.3044(4) 0.7563(3) 0.66778(18) 0.0390(9) Uani 1 1 d . .
C43 C 0.3161(4) 0.7187(3) 0.59788(18) 0.0447(10) Uani 1 1 d . .
C44 C 0.4748(4) 0.7236(3) 0.59734(18) 0.0490(11) Uani 1 1 d . .
H44A H 0.4773 0.6971 0.5539 0.073 Uiso 1 1 calc R U
H44B H 0.5082 0.6803 0.6258 0.073 Uiso 1 1 calc R U
H44C H 0.5381 0.7966 0.6120 0.073 Uiso 1 1 calc R U
C45 C 0.2070(5) 0.6052(3) 0.56937(19) 0.0556(11) Uani 1 1 d . .
H45A H 0.1079 0.6077 0.5636 0.083 Uiso 1 1 calc R U
H45B H 0.2244 0.5585 0.5986 0.083 Uiso 1 1 calc R U
H45C H 0.2206 0.5785 0.5281 0.083 Uiso 1 1 calc R U
C46 C 0.2740(5) 0.7915(4) 0.5517(2) 0.0673(13) Uani 1 1 d . .
H46A H 0.2829 0.7659 0.5093 0.101 Uiso 1 1 calc R U
H46B H 0.3388 0.8638 0.5682 0.101 Uiso 1 1 calc R U
H46C H 0.1740 0.7901 0.5488 0.101 Uiso 1 1 calc R U
C47 C 0.3320(4) 0.6718(3) 0.83537(18) 0.0432(10) Uani 1 1 d . .
C48 C 0.4946(4) 0.6803(3) 0.85889(18) 0.0515(11) Uani 1 1 d . .
H48A H 0.5070 0.6412 0.8931 0.077 Uiso 1 1 calc R U
H48B H 0.5526 0.7544 0.8749 0.077 Uiso 1 1 calc R U
H48C H 0.5265 0.6506 0.8234 0.077 Uiso 1 1 calc R U
C49 C 0.2363(5) 0.5534(3) 0.8131(2) 0.0538(11) Uani 1 1 d . .
H49A H 0.2588 0.5216 0.7753 0.081 Uiso 1 1 calc R U
H49B H 0.1339 0.5489 0.8027 0.081 Uiso 1 1 calc R U
H49C H 0.2564 0.5157 0.8474 0.081 Uiso 1 1 calc R U
C50 C 0.2879(5) 0.7184(4) 0.89510(19) 0.0609(12) Uani 1 1 d . .
H50A H 0.1871 0.7174 0.8822 0.091 Uiso 1 1 calc R U
H50B H 0.3506 0.7909 0.9128 0.091 Uiso 1 1 calc R U
H50C H 0.2984 0.6757 0.9275 0.091 Uiso 1 1 calc R U
C51 C 0.0534(6) -0.0094(5) 0.9833(3) 0.0973(18) Uiso 1 1 d . .
H51A H 0.0764 -0.0723 0.9949 0.117 Uiso 1 1 calc R U
H51B H 0.0058 -0.0276 0.9370 0.117 Uiso 1 1 calc R U
C52 C 0.1897(8) 0.0734(6) 0.9934(4) 0.136(3) Uiso 1 1 d . .
H52A H 0.2367 0.0931 1.0398 0.164 Uiso 1 1 calc R U
H52B H 0.1673 0.1358 0.9805 0.164 Uiso 1 1 calc R U
C53 C 0.2990(8) 0.0509(5) 0.9597(3) 0.122(2) Uiso 1 1 d . .
H53A H 0.3288 -0.0071 0.9743 0.183 Uiso 1 1 calc R U
H53B H 0.3835 0.1139 0.9695 0.183 Uiso 1 1 calc R U
H53C H 0.2552 0.0315 0.9136 0.183 Uiso 1 1 calc R U

loop_
_atom_site_aniso_label
_atom_site_aniso_U_11
_atom_site_aniso_U_22
_atom_site_aniso_U_33
_atom_site_aniso_U_23
_atom_site_aniso_U_13
_atom_site_aniso_U_12
Sc1 0.0326(4) 0.0335(4) 0.0331(4) 0.0082(3) 0.0080(3) 0.0114(3)
N1 0.0302(16) 0.0311(16) 0.0380(16) 0.0111(13) 0.0089(14) 0.0117(14)
N2 0.0364(17) 0.0298(16) 0.0329(15) 0.0091(13) 0.0101(14) 0.0114(14)
O1 0.0370(14) 0.0389(14) 0.0390(13) 0.0103(12) 0.0098(12) 0.0177(12)
P1 0.0405(6) 0.0344(6) 0.0457(6) 0.0083(5) 0.0088(5) 0.0080(5)
Si1 0.0461(7) 0.0553(7) 0.0371(6) 0.0012(5) 0.0022(5) 0.0203(6)
C1 0.039(2) 0.055(3) 0.062(3) 0.018(2) 0.020(2) 0.017(2)
C2 0.034(2) 0.040(2) 0.0265(17) 0.0094(16) 0.0050(16) 0.0140(18)
C3 0.039(2) 0.037(2) 0.0350(19) 0.0098(17) 0.0097(17) 0.0193(18)
C4 0.044(2) 0.030(2) 0.0325(19) 0.0038(16) 0.0045(18) 0.0111(18)
C5 0.074(3) 0.039(2) 0.057(3) 0.015(2) 0.022(2) 0.032(2)
C6 0.065(3) 0.044(2) 0.056(2) 0.012(2) 0.027(2) 0.024(2)
C7 0.043(2) 0.0264(18) 0.0353(19) 0.0078(16) 0.0095(18) 0.0139(17)
C8 0.051(3) 0.038(2) 0.035(2) 0.0067(18) 0.0082(19) 0.015(2)
C9 0.068(3) 0.056(3) 0.034(2) 0.009(2) 0.006(2) 0.024(2)
C10 0.076(3) 0.065(3) 0.035(2) 0.016(2) 0.023(2) 0.024(3)
C11 0.055(3) 0.054(3) 0.051(3) 0.022(2) 0.023(2) 0.016(2)
C12 0.049(2) 0.031(2) 0.038(2) 0.0070(17) 0.0110(19) 0.0139(18)
C13 0.057(3) 0.045(2) 0.038(2) 0.0063(19) 0.002(2) 0.007(2)
C14 0.052(3) 0.055(3) 0.091(4) -0.007(3) -0.004(3) 0.012(2)
C15 0.056(3) 0.064(3) 0.088(4) 0.006(3) 0.022(3) 0.015(3)
C16 0.056(3) 0.044(2) 0.044(2) 0.0177(19) 0.017(2) 0.007(2)
C17 0.085(4) 0.049(3) 0.079(3) -0.001(2) 0.013(3) 0.014(3)
C18 0.050(3) 0.056(3) 0.078(3) 0.012(2) 0.008(2) 0.001(2)
C19 0.038(2) 0.033(2) 0.052(2) 0.0096(18) 0.0137(19) 0.0075(18)
C20 0.040(2) 0.031(2) 0.043(2) 0.0110(17) 0.0088(18) 0.0087(17)
C21 0.059(3) 0.029(2) 0.045(2) 0.0065(18) 0.007(2) 0.006(2)
C22 0.073(3) 0.053(3) 0.054(3) 0.011(2) 0.020(3) 0.003(2)
C23 0.132(6) 0.077(4) 0.052(3) 0.020(3) 0.033(3) 0.008(4)
C24 0.184(8) 0.048(3) 0.053(3) 0.018(3) 0.004(4) 0.024(4)
C25 0.148(6) 0.051(3) 0.063(3) 0.010(3) -0.006(4) 0.050(3)
C26 0.102(4) 0.056(3) 0.053(3) 0.009(2) 0.007(3) 0.041(3)
C27 0.045(2) 0.038(2) 0.040(2) 0.0095(18) 0.0063(19) 0.0103(19)
C28 0.049(3) 0.043(2) 0.066(3) -0.009(2) 0.014(2) 0.008(2)
C29 0.065(3) 0.061(3) 0.084(3) -0.001(3) 0.030(3) 0.020(3)
C30 0.090(4) 0.056(3) 0.060(3) 0.002(2) 0.024(3) 0.038(3)
C31 0.076(4) 0.040(3) 0.049(3) 0.001(2) 0.001(2) 0.011(2)
C32 0.056(3) 0.040(2) 0.045(2) 0.011(2) 0.007(2) 0.008(2)
C33 0.048(3) 0.056(3) 0.041(2) 0.0080(19) 0.0092(19) 0.027(2)
C34 0.098(4) 0.064(3) 0.070(3) 0.005(3) 0.005(3) 0.034(3)
C35 0.051(3) 0.071(3) 0.067(3) 0.008(3) 0.013(2) 0.011(2)
C36 0.059(3) 0.101(4) 0.041(2) -0.003(3) -0.007(2) 0.031(3)
C37 0.0255(19) 0.034(2) 0.043(2) 0.0102(17) 0.0078(17) 0.0090(17)
C38 0.030(2) 0.032(2) 0.047(2) 0.0061(17) 0.0067(18) 0.0067(17)
C39 0.041(2) 0.037(2) 0.053(2) 0.002(2) 0.014(2) 0.0130(19)
C40 0.049(3) 0.037(2) 0.072(3) 0.008(2) 0.014(2) 0.019(2)
C41 0.047(3) 0.037(2) 0.064(3) 0.021(2) 0.009(2) 0.017(2)
C42 0.030(2) 0.035(2) 0.050(2) 0.0125(18) 0.0071(18) 0.0084(17)
C43 0.039(2) 0.052(3) 0.046(2) 0.019(2) 0.0074(19) 0.018(2)
C44 0.046(3) 0.058(3) 0.044(2) 0.018(2) 0.011(2) 0.015(2)
C45 0.049(3) 0.064(3) 0.047(2) 0.008(2) 0.003(2) 0.017(2)
C46 0.068(3) 0.082(4) 0.056(3) 0.031(3) 0.008(2) 0.029(3)
C47 0.047(2) 0.042(2) 0.046(2) 0.0105(19) 0.019(2) 0.016(2)
C48 0.056(3) 0.062(3) 0.043(2) 0.016(2) 0.012(2) 0.025(2)
C49 0.063(3) 0.048(3) 0.059(3) 0.019(2) 0.026(2) 0.019(2)
C50 0.073(3) 0.065(3) 0.055(3) 0.012(2) 0.028(2) 0.030(3)

loop_
_atom_type_symbol
_atom_type_description
_atom_type_scat_dispersion_real
_atom_type_scat_dispersion_imag
_atom_type_scat_source
C C 0.0033 0.0016 'International Tables Vol C Tables 4.2.6.8 and 6.1.1.4'
H H 0.0000 0.0000 'International Tables Vol C Tables 4.2.6.8 and 6.1.1.4'
O O 0.0106 0.0060 'International Tables Vol C Tables 4.2.6.8 and 6.1.1.4'
P P 0.1023 0.0942 'International Tables Vol C Tables 4.2.6.8 and 6.1.1.4'
Sc Sc 0.2519 0.3716 'International Tables Vol C Tables 4.2.6.8 and 6.1.1.4'
Si Si 0.0817 0.0704 'International Tables Vol C Tables 4.2.6.8 and 6.1.1.4'
N N 0.0061 0.0033 'International Tables Vol C Tables 4.2.6.8 and 6.1.1.4'

loop_
_geom_angle_atom_site_label_1
_geom_angle_atom_site_label_2
_geom_angle_atom_site_label_3
_geom_angle
_geom_angle_site_symmetry_1
_geom_angle_site_symmetry_3
O1 Sc1 N1 109.50(11) . .
O1 Sc1 N2 122.67(10) . .
N1 Sc1 N2 87.42(11) . .
O1 Sc1 C33 109.82(13) . .
N1 Sc1 C33 111.29(12) . .
N2 Sc1 C33 113.75(13) . .
C2 N1 C19 117.9(3) . .
C2 N1 Sc1 102.8(2) . .
C19 N1 Sc1 135.2(2) . .
C4 N2 C7 119.4(3) . .
C4 N2 Sc1 102.2(2) . .
C7 N2 Sc1 138.1(2) . .
C37 O1 Sc1 167.8(2) . .
C27 P1 C21 101.36(19) . .
C27 P1 C20 102.65(16) . .
C21 P1 C20 102.01(17) . .
C33 Si1 C34 109.2(2) . .
C33 Si1 C35 112.37(19) . .
C34 Si1 C35 109.3(2) . .
C33 Si1 C36 112.6(2) . .
C34 Si1 C36 108.6(2) . .
C35 Si1 C36 104.7(2) . .
C2 C1 H1A 109.5 . .
C2 C1 H1B 109.5 . .
H1A C1 H1B 109.5 . .
C2 C1 H1C 109.5 . .
H1A C1 H1C 109.5 . .
H1B C1 H1C 109.5 . .
N1 C2 C3 122.6(3) . .
N1 C2 C1 120.5(3) . .
C3 C2 C1 116.9(3) . .
C4 C3 C2 125.4(3) . .
C4 C3 C6 116.9(3) . .
C2 C3 C6 117.3(3) . .
N2 C4 C3 123.4(3) . .
N2 C4 C5 119.3(3) . .
C3 C4 C5 117.4(3) . .
C4 C5 H5A 109.5 . .
C4 C5 H5B 109.5 . .
H5A C5 H5B 109.5 . .
C4 C5 H5C 109.5 . .
H5A C5 H5C 109.5 . .
H5B C5 H5C 109.5 . .
C3 C6 H6A 109.5 . .
C3 C6 H6B 109.5 . .
H6A C6 H6B 109.5 . .
C3 C6 H6C 109.5 . .
H6A C6 H6C 109.5 . .
H6B C6 H6C 109.5 . .
C8 C7 C12 120.9(3) . .
C8 C7 N2 117.7(3) . .
C12 C7 N2 121.3(3) . .
C9 C8 C7 118.2(3) . .
C9 C8 C13 119.4(3) . .
C7 C8 C13 122.3(3) . .
C10 C9 C8 121.1(4) . .
C10 C9 H9 119.4 . .
C8 C9 H9 119.4 . .
C11 C10 C9 119.9(3) . .
C11 C10 H10 120.0 . .
C9 C10 H10 120.0 . .
C10 C11 C12 122.0(4) . .
C10 C11 H11 119.0 . .
C12 C11 H11 119.0 . .
C11 C12 C7 117.8(3) . .
C11 C12 C16 118.6(3) . .
C7 C12 C16 123.4(3) . .
C14 C13 C8 114.2(3) . .
C14 C13 C15 109.2(4) . .
C8 C13 C15 110.3(3) . .
C14 C13 H13 107.6 . .
C8 C13 H13 107.6 . .
C15 C13 H13 107.6 . .
C13 C14 H14A 109.5 . .
C13 C14 H14B 109.5 . .
H14A C14 H14B 109.5 . .
C13 C14 H14C 109.5 . .
H14A C14 H14C 109.5 . .
H14B C14 H14C 109.5 . .
C13 C15 H15A 109.5 . .
C13 C15 H15B 109.5 . .
H15A C15 H15B 109.5 . .
C13 C15 H15C 109.5 . .
H15A C15 H15C 109.5 . .
H15B C15 H15C 109.5 . .
C12 C16 C18 114.1(3) . .
C12 C16 C17 110.7(4) . .
C18 C16 C17 107.5(3) . .
C12 C16 H16 108.1 . .
C18 C16 H16 108.1 . .
C17 C16 H16 108.1 . .
C16 C17 H17A 109.5 . .
C16 C17 H17B 109.5 . .
H17A C17 H17B 109.5 . .
C16 C17 H17C 109.5 . .
H17A C17 H17C 109.5 . .
H17B C17 H17C 109.5 . .
C16 C18 H18A 109.5 . .
C16 C18 H18B 109.5 . .
H18A C18 H18B 109.5 . .
C16 C18 H18C 109.5 . .
H18A C18 H18C 109.5 . .
H18B C18 H18C 109.5 . .
N1 C19 C20 113.1(3) . .
N1 C19 H19A 109.0 . .
C20 C19 H19A 109.0 . .
N1 C19 H19B 109.0 . .
C20 C19 H19B 109.0 . .
H19A C19 H19B 107.8 . .
C19 C20 P1 109.4(2) . .
C19 C20 H20A 109.8 . .
P1 C20 H20A 109.8 . .
C19 C20 H20B 109.8 . .
P1 C20 H20B 109.8 . .
H20A C20 H20B 108.2 . .
C26 C21 C22 117.9(4) . .
C26 C21 P1 125.0(3) . .
C22 C21 P1 117.1(4) . .
C23 C22 C21 120.8(5) . .
C23 C22 H22 119.6 . .
C21 C22 H22 119.6 . .
C24 C23 C22 120.3(5) . .
C24 C23 H23 119.9 . .
C22 C23 H23 119.9 . .
C23 C24 C25 120.1(5) . .
C23 C24 H24 120.0 . .
C25 C24 H24 120.0 . .
C24 C25 C26 119.6(6) . .
C24 C25 H25 120.2 . .
C26 C25 H25 120.2 . .
C21 C26 C25 121.4(5) . .
C21 C26 H26 119.3 . .
C25 C26 H26 119.3 . .
C28 C27 C32 117.8(4) . .
C28 C27 P1 125.3(3) . .
C32 C27 P1 116.9(3) . .
C27 C28 C29 120.9(4) . .
C27 C28 H28 119.5 . .
C29 C28 H28 119.5 . .
C30 C29 C28 120.3(4) . .
C30 C29 H29 119.9 . .
C28 C29 H29 119.9 . .
C29 C30 C31 120.0(4) . .
C29 C30 H30 120.0 . .
C31 C30 H30 120.0 . .
C30 C31 C32 119.9(4) . .
C30 C31 H31 120.1 . .
C32 C31 H31 120.1 . .
C27 C32 C31 121.1(4) . .
C27 C32 H32 119.4 . .
C31 C32 H32 119.4 . .
Si1 C33 Sc1 127.88(18) . .
Si1 C33 H33A 105.3 . .
Sc1 C33 H33A 105.3 . .
Si1 C33 H33B 105.3 . .
Sc1 C33 H33B 105.3 . .
H33A C33 H33B 106.0 . .
Si1 C34 H34A 109.5 . .
Si1 C34 H34B 109.5 . .
H34A C34 H34B 109.5 . .
Si1 C34 H34C 109.5 . .
H34A C34 H34C 109.5 . .
H34B C34 H34C 109.5 . .
Si1 C35 H35A 109.5 . .
Si1 C35 H35B 109.5 . .
H35A C35 H35B 109.5 . .
Si1 C35 H35C 109.5 . .
H35A C35 H35C 109.5 . .
H35B C35 H35C 109.5 . .
Si1 C36 H36A 109.5 . .
Si1 C36 H36B 109.5 . .
H36A C36 H36B 109.5 . .
Si1 C36 H36C 109.5 . .
H36A C36 H36C 109.5 . .
H36B C36 H36C 109.5 . .
O1 C37 C42 120.8(3) . .
O1 C37 C38 119.5(3) . .
C42 C37 C38 119.7(3) . .
C39 C38 C37 117.8(3) . .
C39 C38 C47 119.8(3) . .
C37 C38 C47 122.4(3) . .
C40 C39 C38 122.7(4) . .
C40 C39 H39 118.7 . .
C38 C39 H39 118.7 . .
C41 C40 C39 119.4(4) . .
C41 C40 H40 120.3 . .
C39 C40 H40 120.3 . .
C40 C41 C42 121.7(4) . .
C40 C41 H41 119.1 . .
C42 C41 H41 119.1 . .
C41 C42 C37 118.7(3) . .
C41 C42 C43 119.1(3) . .
C37 C42 C43 122.0(3) . .
C44 C43 C45 111.9(3) . .
C44 C43 C46 105.4(3) . .
C45 C43 C46 106.9(3) . .
C44 C43 C42 111.6(3) . .
C45 C43 C42 109.0(3) . .
C46 C43 C42 112.0(3) . .
C43 C44 H44A 109.5 . .
C43 C44 H44B 109.5 . .
H44A C44 H44B 109.5 . .
C43 C44 H44C 109.5 . .
H44A C44 H44C 109.5 . .
H44B C44 H44C 109.5 . .
C43 C45 H45A 109.5 . .
C43 C45 H45B 109.5 . .
H45A C45 H45B 109.5 . .
C43 C45 H45C 109.5 . .
H45A C45 H45C 109.5 . .
H45B C45 H45C 109.5 . .
C43 C46 H46A 109.5 . .
C43 C46 H46B 109.5 . .
H46A C46 H46B 109.5 . .
C43 C46 H46C 109.5 . .
H46A C46 H46C 109.5 . .
H46B C46 H46C 109.5 . .
C48 C47 C38 111.2(3) . .
C48 C47 C49 110.2(3) . .
C38 C47 C49 109.9(3) . .
C48 C47 C50 106.5(3) . .
C38 C47 C50 112.2(3) . .
C49 C47 C50 106.7(3) . .
C47 C48 H48A 109.5 . .
C47 C48 H48B 109.5 . .
H48A C48 H48B 109.5 . .
C47 C48 H48C 109.5 . .
H48A C48 H48C 109.5 . .
H48B C48 H48C 109.5 . .
C47 C49 H49A 109.5 . .
C47 C49 H49B 109.5 . .
H49A C49 H49B 109.5 . .
C47 C49 H49C 109.5 . .
H49A C49 H49C 109.5 . .
H49B C49 H49C 109.5 . .
C47 C50 H50A 109.5 . .
C47 C50 H50B 109.5 . .
H50A C50 H50B 109.5 . .
C47 C50 H50C 109.5 . .
H50A C50 H50C 109.5 . .
H50B C50 H50C 109.5 . .
C52 C51 C51 119.3(7) . 2_557
C52 C51 H51A 107.5 . .
C51 C51 H51A 107.5 2_557 .
C52 C51 H51B 107.5 . .
C51 C51 H51B 107.5 2_557 .
H51A C51 H51B 107.0 . .
C51 C52 C53 118.1(6) . .
C51 C52 H52A 107.8 . .
C53 C52 H52A 107.8 . .
C51 C52 H52B 107.8 . .
C53 C52 H52B 107.8 . .
H52A C52 H52B 107.1 . .
C52 C53 H53A 109.5 . .
C52 C53 H53B 109.5 . .
H53A C53 H53B 109.5 . .
C52 C53 H53C 109.5 . .
H53A C53 H53C 109.5 . .
H53B C53 H53C 109.5 . .

loop_
_geom_bond_atom_site_label_1
_geom_bond_atom_site_label_2
_geom_bond_distance
_geom_bond_site_symmetry_2
Sc1 O1 1.925(3) .
Sc1 N1 2.104(3) .
Sc1 N2 2.118(3) .
Sc1 C33 2.228(4) .
N1 C2 1.328(4) .
N1 C19 1.479(4) .
N2 C4 1.344(4) .
N2 C7 1.441(4) .
O1 C37 1.350(4) .
P1 C27 1.829(4) .
P1 C21 1.838(4) .
P1 C20 1.857(3) .
Si1 C33 1.838(4) .
Si1 C34 1.872(5) .
Si1 C35 1.877(4) .
Si1 C36 1.878(4) .
C1 C2 1.508(4) .
C1 H1A 0.9600 .
C1 H1B 0.9600 .
C1 H1C 0.9600 .
C2 C3 1.439(5) .
C3 C4 1.410(4) .
C3 C6 1.522(5) .
C4 C5 1.516(5) .
C5 H5A 0.9600 .
C5 H5B 0.9600 .
C5 H5C 0.9600 .
C6 H6A 0.9600 .
C6 H6B 0.9600 .
C6 H6C 0.9600 .
C7 C8 1.408(5) .
C7 C12 1.411(5) .
C8 C9 1.391(5) .
C8 C13 1.517(5) .
C9 C10 1.382(6) .
C9 H9 0.9300 .
C10 C11 1.365(6) .
C10 H10 0.9300 .
C11 C12 1.390(5) .
C11 H11 0.9300 .
C12 C16 1.513(5) .
C13 C14 1.516(5) .
C13 C15 1.529(6) .
C13 H13 0.9800 .
C14 H14A 0.9600 .
C14 H14B 0.9600 .
C14 H14C 0.9600 .
C15 H15A 0.9600 .
C15 H15B 0.9600 .
C15 H15C 0.9600 .
C16 C18 1.527(6) .
C16 C17 1.532(6) .
C16 H16 0.9800 .
C17 H17A 0.9600 .
C17 H17B 0.9600 .
C17 H17C 0.9600 .
C18 H18A 0.9600 .
C18 H18B 0.9600 .
C18 H18C 0.9600 .
C19 C20 1.520(5) .
C19 H19A 0.9700 .
C19 H19B 0.9700 .
C20 H20A 0.9700 .
C20 H20B 0.9700 .
C21 C26 1.377(6) .
C21 C22 1.391(5) .
C22 C23 1.382(7) .
C22 H22 0.9300 .
C23 C24 1.366(8) .
C23 H23 0.9300 .
C24 C25 1.373(8) .
C24 H24 0.9300 .
C25 C26 1.387(6) .
C25 H25 0.9300 .
C26 H26 0.9300 .
C27 C28 1.381(5) .
C27 C32 1.386(5) .
C28 C29 1.387(6) .
C28 H28 0.9300 .
C29 C30 1.365(6) .
C29 H29 0.9300 .
C30 C31 1.366(6) .
C30 H30 0.9300 .
C31 C32 1.387(6) .
C31 H31 0.9300 .
C32 H32 0.9300 .
C33 H33A 0.9700 .
C33 H33B 0.9700 .
C34 H34A 0.9600 .
C34 H34B 0.9600 .
C34 H34C 0.9600 .
C35 H35A 0.9600 .
C35 H35B 0.9600 .
C35 H35C 0.9600 .
C36 H36A 0.9600 .
C36 H36B 0.9600 .
C36 H36C 0.9600 .
C37 C42 1.414(5) .
C37 C38 1.437(5) .
C38 C39 1.379(5) .
C38 C47 1.537(5) .
C39 C40 1.376(5) .
C39 H39 0.9300 .
C40 C41 1.369(5) .
C40 H40 0.9300 .
C41 C42 1.395(5) .
C41 H41 0.9300 .
C42 C43 1.556(5) .
C43 C44 1.537(5) .
C43 C45 1.537(5) .
C43 C46 1.544(5) .
C44 H44A 0.9600 .
C44 H44B 0.9600 .
C44 H44C 0.9600 .
C45 H45A 0.9600 .
C45 H45B 0.9600 .
C45 H45C 0.9600 .
C46 H46A 0.9600 .
C46 H46B 0.9600 .
C46 H46C 0.9600 .
C47 C48 1.529(5) .
C47 C49 1.537(5) .
C47 C50 1.544(5) .
C48 H48A 0.9600 .
C48 H48B 0.9600 .
C48 H48C 0.9600 .
C49 H49A 0.9600 .
C49 H49B 0.9600 .
C49 H49C 0.9600 .
C50 H50A 0.9600 .
C50 H50B 0.9600 .
C50 H50C 0.9600 .
C51 C52 1.425(8) .
C51 C51 1.443(10) 2_557
C51 H51A 0.9700 .
C51 H51B 0.9700 .
C52 C53 1.483(8) .
C52 H52A 0.9700 .
C52 H52B 0.9700 .
C53 H53A 0.9600 .
C53 H53B 0.9600 .
C53 H53C 0.9600 .
